data_7026510
loop_
_publ_author_name
'Ali, Shoaib'
'Muryn, Christopher A.'
'Tuna, Floriana'
'Winpenny, Richard E. P.'

_publ_section_title
;
 Synthesis and structural and magnetic characterisation of cobalt(ii)
 complexes of mixed phosphonate-antimonate ligands.
;
_journal_issue 40
_journal_name_full 'Dalton transactions (Cambridge, England : 2003)'
_journal_page_first 9588
_journal_page_last 9597
_journal_paper_doi 10.1039/c0dt00482k
_journal_volume 39
_journal_year 2010
_chemical_formula_sum 'C62 H68 Cl4 Co2 N4 O23 P4 Sb4'
_chemical_formula_weight 2107.74
_chemical_name_systematic
;
?
;
_space_group_IT_number 15
_symmetry_cell_setting monoclinic
_symmetry_space_group_name_Hall '-C 2yc'
_symmetry_space_group_name_H-M 'C 1 2/c 1'
_atom_sites_solution_hydrogens geom
_atom_sites_solution_primary direct
_atom_sites_solution_secondary difmap
_audit_creation_method SHELXL-97
_cell_angle_alpha 90.00
_cell_angle_beta 101.140(4)
_cell_angle_gamma 90.00
_cell_formula_units_Z 4
_cell_length_a 28.3131(12)
_cell_length_b 11.9629(4)
_cell_length_c 22.1246(9)
_cell_measurement_reflns_used 7610
_cell_measurement_temperature 100(2)
_cell_measurement_theta_max 28.3741
_cell_measurement_theta_min 2.7304
_cell_volume 7352.6(5)
_computing_cell_refinement
;
CrysAlis RED, Oxford Diffraction Ltd.,
Version 1.171.32.4 (release 27-04-2006 CrysAlis171 .NET)
(compiled Apr 27 2007,17:53:11)
;
_computing_data_collection
;
CrysAlis CCD, Oxford Diffraction Ltd.,
Version 1.171.32.4 (release 27-04-2006 CrysAlis171 .NET)
(compiled Apr 27 2007,17:53:11)
;
_computing_data_reduction
;
CrysAlis RED, Oxford Diffraction Ltd.,
Version 1.171.32.4 (release 27-04-2006 CrysAlis171 .NET)
(compiled Apr 27 2007,17:53:11)
;
_computing_molecular_graphics 'SHELXL-97 (Sheldrick, 1997)'
_computing_publication_material 'SHELXL-97 (Sheldrick, 1997)'
_computing_structure_refinement 'SHELXL-97 (Sheldrick, 1997)'
_computing_structure_solution 'SHELXS-97 (Sheldrick, 1990)'
_diffrn_ambient_temperature 100(2)
_diffrn_detector_area_resol_mean 8.3367
_diffrn_measured_fraction_theta_full 0.996
_diffrn_measured_fraction_theta_max 0.996
_diffrn_measurement_device_type 'Oxford Diffraction XCalibur 2'
_diffrn_measurement_method 'phi and omega'
_diffrn_radiation_monochromator graphite
_diffrn_radiation_source 'fine-focus sealed tube'
_diffrn_radiation_type MoK\a
_diffrn_radiation_wavelength 0.71073
_diffrn_reflns_av_R_equivalents 0.0298
_diffrn_reflns_av_sigmaI/netI 0.0618
_diffrn_reflns_limit_h_max 35
_diffrn_reflns_limit_h_min -31
_diffrn_reflns_limit_k_max 13
_diffrn_reflns_limit_k_min -14
_diffrn_reflns_limit_l_max 27
_diffrn_reflns_limit_l_min -20
_diffrn_reflns_number 14819
_diffrn_reflns_theta_full 26.37
_diffrn_reflns_theta_max 26.37
_diffrn_reflns_theta_min 4.15
_exptl_absorpt_coefficient_mu 2.200
_exptl_absorpt_correction_T_max 0.8100
_exptl_absorpt_correction_T_min 0.5582
_exptl_absorpt_correction_type multi-scan
_exptl_absorpt_process_details
;
CrysAlis RED, Oxford Diffraction Ltd.,
Version 1.171.33.31 (release 08-01-2009 CrysAlis171 .NET)
(compiled Jan 8 2009,16:24:04)
Empirical absorption correction using spherical harmonics,
implemented in SCALE3 ABSPACK scaling algorithm.
;
_exptl_crystal_colour purple
_exptl_crystal_density_diffrn 1.904
_exptl_crystal_density_method 'not measured'
_exptl_crystal_description Needles
_exptl_crystal_F_000 4152
_exptl_crystal_size_max 0.30
_exptl_crystal_size_mid 0.15
_exptl_crystal_size_min 0.10
_refine_diff_density_max 1.165
_refine_diff_density_min -0.646
_refine_diff_density_rms 0.105
_refine_ls_extinction_method none
_refine_ls_goodness_of_fit_ref 0.882
_refine_ls_hydrogen_treatment mixed
_refine_ls_matrix_type full
_refine_ls_number_parameters 532
_refine_ls_number_reflns 7499
_refine_ls_number_restraints 127
_refine_ls_restrained_S_all 0.898
_refine_ls_R_factor_all 0.0433
_refine_ls_R_factor_gt 0.0270
_refine_ls_shift/su_max 0.001
_refine_ls_shift/su_mean 0.000
_refine_ls_structure_factor_coef Fsqd
_refine_ls_weighting_details 'calc w=1/[\s^2^(Fo^2^)+(0.0221P)^2^+0.0000P] where P=(Fo^2^+2Fc^2^)/3'
_refine_ls_weighting_scheme calc
_refine_ls_wR_factor_gt 0.0519
_refine_ls_wR_factor_ref 0.0536
_reflns_number_gt 5498
_reflns_number_total 7499
_reflns_threshold_expression >2sigma(I)
_cod_data_source_file c0dt00482k.txt
_cod_data_source_block mono1394
_cod_depositor_comments
;
The following automatic conversions were performed:

'_symmetry_cell_setting' value 'Monoclinic' changed to 'monoclinic'
according to /home/saulius/struct/CIF-dictionaries/cif_core.dic
dictionary named 'cif_core.dic' version 2.4.2 from 2011-04-26.

Automatic conversion script
Id: cif_fix_values 1891 2012-01-12 08:04:46Z andrius 
;
_cod_original_sg_symbol_H-M C2/c
_cod_database_code 7026510

loop_
_symmetry_equiv_pos_as_xyz
'x, y, z'
'-x, y, -z+1/2'
'x+1/2, y+1/2, z'
'-x+1/2, y+1/2, -z+1/2'
'-x, -y, -z'
'x, -y, z-1/2'
'-x+1/2, -y+1/2, -z'
'x+1/2, -y+1/2, z-1/2'

loop_
_atom_site_label
_atom_site_type_symbol
_atom_site_fract_x
_atom_site_fract_y
_atom_site_fract_z
_atom_site_U_iso_or_equiv
_atom_site_adp_type
_atom_site_occupancy
_atom_site_symmetry_multiplicity
_atom_site_calc_flag
_atom_site_refinement_flags
_atom_site_disorder_assembly
_atom_site_disorder_group
Sb1 Sb 0.323423(9) 0.641764(18) 0.063326(10) 0.00974(6) Uani 1 1 d . . .
Sb2 Sb 0.303753(9) 0.922595(18) -0.003869(10) 0.00974(6) Uani 1 1 d . . .
Co1 Co 0.205755(17) 0.64002(4) -0.13367(2) 0.01130(11) Uani 1 1 d . . .
P1 P 0.39557(3) 0.84655(7) 0.09668(4) 0.0128(2) Uani 1 1 d D . .
P2 P 0.32105(3) 0.69739(7) -0.08471(4) 0.0110(2) Uani 1 1 d . . .
N1 N 0.15891(12) 0.4884(3) -0.23143(16) 0.0242(8) Uani 1 1 d . . .
N2 N 0.20084(11) 0.5402(2) -0.21073(13) 0.0149(7) Uani 1 1 d . . .
O1 O 0.31129(9) 0.68924(18) 0.14729(10) 0.0128(5) Uani 1 1 d . . .
O2 O 0.38958(8) 0.71910(17) 0.08398(10) 0.0125(5) Uani 1 1 d . A .
O3 O 0.26314(8) 0.56490(17) 0.04263(10) 0.0113(5) Uani 1 1 d . . .
O4 O 0.33590(8) 0.63192(18) -0.02361(10) 0.0122(5) Uani 1 1 d . . .
O5 O 0.29418(8) 0.79006(17) 0.04508(10) 0.0096(5) Uani 1 1 d . . .
O6 O 0.37544(8) 0.90997(18) 0.03625(10) 0.0124(5) Uani 1 1 d . A .
O7 O 0.31649(9) 0.82387(17) -0.07166(10) 0.0124(5) Uani 1 1 d . . .
O8 O 0.29387(8) 0.99942(17) 0.07359(10) 0.0114(5) Uani 1 1 d . . .
O9 O 0.27803(9) 0.65082(18) -0.12666(10) 0.0141(5) Uani 1 1 d . . .
O10 O 0.12720(8) 0.61839(18) -0.14954(10) 0.0136(5) Uani 1 1 d . . .
C1 C 0.35883(13) 0.4897(3) 0.09126(15) 0.0125(8) Uani 1 1 d . . .
C2 C 0.40774(14) 0.4749(3) 0.09648(18) 0.0257(10) Uani 1 1 d . . .
H2 H 0.4268 0.5354 0.0868 0.031 Uiso 1 1 calc R . .
C3 C 0.42982(15) 0.3746(3) 0.11537(19) 0.0278(10) Uani 1 1 d . . .
H3 H 0.4635 0.3654 0.1177 0.033 Uiso 1 1 calc R . .
C4 C 0.40223(14) 0.2874(3) 0.13078(16) 0.0166(8) Uani 1 1 d . . .
C5 C 0.35378(14) 0.2984(3) 0.12691(18) 0.0227(9) Uani 1 1 d . . .
H5 H 0.3353 0.2381 0.1378 0.027 Uiso 1 1 calc R . .
C6 C 0.33199(14) 0.3995(3) 0.10673(17) 0.0205(9) Uani 1 1 d . . .
H6 H 0.2982 0.4074 0.1034 0.025 Uiso 1 1 calc R . .
C7 C 0.32222(13) 1.0689(3) -0.04637(15) 0.0121(8) Uani 1 1 d . . .
C8 C 0.35315(14) 1.1458(3) -0.01171(16) 0.0197(8) Uani 1 1 d . . .
H8 H 0.3670 1.1296 0.0300 0.024 Uiso 1 1 calc R . .
C9 C 0.36384(15) 1.2461(3) -0.03779(17) 0.0225(9) Uani 1 1 d . . .
H9 H 0.3842 1.2997 -0.0140 0.027 Uiso 1 1 calc R . .
C10 C 0.34428(14) 1.2664(3) -0.09880(17) 0.0185(9) Uani 1 1 d . . .
C11 C 0.31371(14) 1.1914(3) -0.13420(17) 0.0196(9) Uani 1 1 d . . .
H11 H 0.3004 1.2072 -0.1761 0.023 Uiso 1 1 calc R . .
C12 C 0.30279(13) 1.0921(3) -0.10726(16) 0.0177(8) Uani 1 1 d . . .
H12 H 0.2817 1.0397 -0.1310 0.021 Uiso 1 1 calc R . .
C13 C 0.4590(2) 0.8718(7) 0.1107(3) 0.0204(18) Uani 0.727(9) 1 d PDU A 1
C14 C 0.4880(3) 0.8319(8) 0.1613(4) 0.064(2) Uani 0.727(9) 1 d PU A 1
H14 H 0.4750 0.7901 0.1908 0.077 Uiso 0.727(9) 1 calc PR A 1
C15 C 0.5379(3) 0.8527(9) 0.1705(4) 0.079(3) Uani 0.727(9) 1 d PU A 1
H15 H 0.5580 0.8235 0.2064 0.094 Uiso 0.727(9) 1 calc PR A 1
C16 C 0.5582(3) 0.9114(9) 0.1311(5) 0.056(2) Uani 0.727(9) 1 d PU A 1
H16 H 0.5919 0.9238 0.1385 0.067 Uiso 0.727(9) 1 calc PR A 1
C17 C 0.5297(3) 0.9517(8) 0.0814(4) 0.062(2) Uani 0.727(9) 1 d PU A 1
H17 H 0.5434 0.9936 0.0528 0.074 Uiso 0.727(9) 1 calc PR A 1
C18 C 0.4801(2) 0.9346(7) 0.0698(4) 0.0472(19) Uani 0.727(9) 1 d PU A 1
H18 H 0.4606 0.9657 0.0340 0.057 Uiso 0.727(9) 1 calc PR A 1
C13A C 0.4586(3) 0.8715(15) 0.1162(6) 0.022(5) Uani 0.273(9) 1 d PGDU A 2
C14A C 0.4806(4) 0.9041(13) 0.1752(5) 0.030(4) Uani 0.273(9) 1 d PGU A 2
H14A H 0.4618 0.9144 0.2060 0.036 Uiso 0.273(9) 1 calc PR A 2
C15A C 0.5300(4) 0.9217(13) 0.1892(5) 0.038(4) Uani 0.273(9) 1 d PGU A 2
H15A H 0.5450 0.9440 0.2296 0.046 Uiso 0.273(9) 1 calc PR A 2
C16A C 0.5575(3) 0.9066(15) 0.1442(6) 0.040(4) Uani 0.273(9) 1 d PGU A 2
H16A H 0.5913 0.9186 0.1537 0.048 Uiso 0.273(9) 1 calc PR A 2
C17A C 0.5356(4) 0.8740(15) 0.0851(6) 0.041(4) Uani 0.273(9) 1 d PGU A 2
H17A H 0.5543 0.8637 0.0543 0.049 Uiso 0.273(9) 1 calc PR A 2
C18A C 0.4861(4) 0.8564(15) 0.0711(5) 0.035(4) Uani 0.273(9) 1 d PGU A 2
H18A H 0.4711 0.8341 0.0307 0.042 Uiso 0.273(9) 1 calc PR A 2
C19 C 0.37115(13) 0.6935(3) -0.12307(15) 0.0112(8) Uani 1 1 d . . .
C20 C 0.41178(14) 0.7558(3) -0.10011(19) 0.0302(11) Uani 1 1 d . . .
H20 H 0.4139 0.7948 -0.0623 0.036 Uiso 1 1 calc R . .
C21 C 0.44942(15) 0.7620(4) -0.13155(19) 0.0338(11) Uani 1 1 d . . .
H21 H 0.4770 0.8055 -0.1154 0.041 Uiso 1 1 calc R . .
C22 C 0.44698(15) 0.7048(3) -0.18664(18) 0.0236(9) Uani 1 1 d . . .
H22 H 0.4728 0.7094 -0.2083 0.028 Uiso 1 1 calc R . .
C23 C 0.40720(14) 0.6419(3) -0.20963(17) 0.0215(9) Uani 1 1 d . . .
H23 H 0.4058 0.6009 -0.2467 0.026 Uiso 1 1 calc R . .
C24 C 0.36877(14) 0.6379(3) -0.17877(16) 0.0173(8) Uani 1 1 d . . .
H24 H 0.3407 0.5968 -0.1959 0.021 Uiso 1 1 calc R . .
C25 C 0.23271(14) 0.4845(3) -0.23566(16) 0.0214(9) Uani 1 1 d . . .
H25 H 0.2660 0.5019 -0.2293 0.026 Uiso 1 1 calc R . .
C26 C 0.21095(15) 0.3968(3) -0.27247(17) 0.0226(9) Uani 1 1 d . . .
H26 H 0.2258 0.3449 -0.2954 0.027 Uiso 1 1 calc R . .
C27 C 0.16370(16) 0.4022(3) -0.26821(19) 0.0319(11) Uani 1 1 d . . .
H27 H 0.1388 0.3537 -0.2877 0.038 Uiso 1 1 calc R . .
C28 C 0.25758(13) 1.0845(3) 0.06998(16) 0.0168(8) Uani 1 1 d . . .
H28A H 0.2634 1.1430 0.0413 0.025 Uiso 1 1 calc R . .
H28B H 0.2588 1.1171 0.1109 0.025 Uiso 1 1 calc R . .
H28C H 0.2258 1.0514 0.0553 0.025 Uiso 1 1 calc R . .
C29 C 0.34155(14) 0.6504(3) 0.20337(15) 0.0206(9) Uani 1 1 d . . .
H29A H 0.3345 0.5716 0.2099 0.031 Uiso 1 1 calc R . .
H29B H 0.3353 0.6948 0.2382 0.031 Uiso 1 1 calc R . .
H29C H 0.3754 0.6584 0.2002 0.031 Uiso 1 1 calc R . .
Cl1 Cl 0.42960(4) 0.16050(7) 0.15571(5) 0.0229(2) Uani 1 1 d . . .
Cl2 Cl 0.35925(4) 1.39051(8) -0.13124(5) 0.0298(3) Uani 1 1 d . . .
C50 C 0.5151(7) 0.6225(14) 0.0521(8) 0.142(4) Uani 0.577(8) 1 d PDU B 1
H50A H 0.5258 0.6958 0.0691 0.212 Uiso 0.577(8) 1 calc PR B 1
H50B H 0.4809 0.6262 0.0327 0.212 Uiso 0.577(8) 1 calc PR B 1
H50C H 0.5340 0.6008 0.0212 0.212 Uiso 0.577(8) 1 calc PR B 1
O50 O 0.5216(3) 0.5426(7) 0.0998(5) 0.119(4) Uani 0.577(8) 1 d PDU B 1
O50A O 0.4958(7) 0.6237(15) 0.0079(9) 0.167(5) Uani 0.423(8) 1 d PDU B 2
C50A C 0.4562(8) 0.5600(18) -0.0158(10) 0.169(6) Uani 0.423(8) 1 d PDU B 2
H50D H 0.4534 0.4985 0.0126 0.254 Uiso 0.423(8) 1 calc PR B 2
H50E H 0.4597 0.5295 -0.0558 0.254 Uiso 0.423(8) 1 calc PR B 2
H50F H 0.4272 0.6065 -0.0210 0.254 Uiso 0.423(8) 1 calc PR B 2
O51 O 0.5000 0.5529(11) 0.2500 0.292(6) Uani 1 2 d SU . .
C51 C 0.5328(5) 0.6091(10) 0.2120(8) 0.281(6) Uani 1 1 d U . .
H51A H 0.5499 0.5518 0.1929 0.422 Uiso 1 1 calc R . .
H51B H 0.5562 0.6564 0.2389 0.422 Uiso 1 1 calc R . .
H51C H 0.5134 0.6551 0.1798 0.422 Uiso 1 1 calc R . .
H1N H 0.1341(15) 0.507(3) -0.2141(19) 0.040(13) Uiso 1 1 d . . .

loop_
_atom_site_aniso_label
_atom_site_aniso_U_11
_atom_site_aniso_U_22
_atom_site_aniso_U_33
_atom_site_aniso_U_23
_atom_site_aniso_U_13
_atom_site_aniso_U_12
Sb1 0.01147(12) 0.00865(12) 0.00938(11) 0.00045(10) 0.00273(9) 0.00119(10)
Sb2 0.01192(12) 0.00796(12) 0.00988(11) -0.00013(10) 0.00345(9) 0.00009(10)
Co1 0.0134(3) 0.0110(2) 0.0098(2) -0.0011(2) 0.0031(2) 0.0008(2)
P1 0.0105(5) 0.0133(5) 0.0143(5) -0.0015(4) 0.0018(4) 0.0004(4)
P2 0.0133(5) 0.0104(5) 0.0101(5) -0.0005(4) 0.0044(4) 0.0007(4)
N1 0.0196(19) 0.0226(19) 0.032(2) -0.0137(16) 0.0082(17) 0.0000(16)
N2 0.0147(16) 0.0160(16) 0.0136(15) -0.0021(13) 0.0020(14) -0.0016(14)
O1 0.0150(13) 0.0158(13) 0.0079(12) 0.0025(10) 0.0026(11) 0.0062(11)
O2 0.0117(13) 0.0100(12) 0.0156(13) 0.0007(10) 0.0024(11) 0.0004(11)
O3 0.0112(13) 0.0087(12) 0.0139(12) 0.0020(10) 0.0020(11) 0.0023(10)
O4 0.0175(13) 0.0098(12) 0.0103(12) 0.0002(10) 0.0055(11) 0.0027(11)
O5 0.0138(13) 0.0068(11) 0.0079(12) 0.0020(10) 0.0016(10) 0.0018(10)
O6 0.0120(13) 0.0116(12) 0.0145(12) 0.0009(10) 0.0052(11) -0.0006(11)
O7 0.0182(14) 0.0097(12) 0.0103(12) -0.0006(10) 0.0050(11) 0.0006(11)
O8 0.0135(13) 0.0099(12) 0.0119(12) -0.0006(10) 0.0050(11) 0.0037(10)
O9 0.0153(13) 0.0146(13) 0.0136(12) -0.0022(10) 0.0061(11) -0.0002(11)
O10 0.0136(13) 0.0129(12) 0.0139(12) -0.0022(10) 0.0017(11) 0.0002(11)
C1 0.016(2) 0.0152(19) 0.0056(16) -0.0013(14) 0.0000(15) 0.0017(16)
C2 0.022(2) 0.018(2) 0.037(2) 0.0094(19) 0.008(2) 0.0024(19)
C3 0.020(2) 0.023(2) 0.042(3) 0.010(2) 0.008(2) 0.0057(19)
C4 0.021(2) 0.0111(19) 0.017(2) 0.0027(16) 0.0014(17) 0.0021(17)
C5 0.023(2) 0.017(2) 0.028(2) 0.0049(18) 0.0056(19) -0.0010(18)
C6 0.014(2) 0.0136(19) 0.034(2) 0.0017(17) 0.0048(18) 0.0020(16)
C7 0.0166(19) 0.0071(17) 0.0146(18) -0.0003(15) 0.0084(16) 0.0007(16)
C8 0.026(2) 0.021(2) 0.0125(18) -0.0001(17) 0.0037(17) -0.0007(19)
C9 0.034(3) 0.013(2) 0.020(2) -0.0023(16) 0.005(2) -0.0099(18)
C10 0.027(2) 0.0074(18) 0.024(2) 0.0030(16) 0.0143(19) -0.0016(17)
C11 0.024(2) 0.017(2) 0.016(2) 0.0066(16) 0.0025(18) 0.0012(18)
C12 0.021(2) 0.0124(19) 0.020(2) -0.0042(16) 0.0055(17) -0.0050(17)
C13 0.018(3) 0.016(4) 0.027(3) -0.003(3) 0.006(3) 0.004(3)
C14 0.026(4) 0.113(6) 0.050(4) 0.018(4) -0.003(3) -0.006(4)
C15 0.029(4) 0.133(7) 0.067(5) 0.003(5) -0.010(4) -0.003(5)
C16 0.020(4) 0.062(5) 0.086(6) -0.029(4) 0.011(4) -0.010(4)
C17 0.028(4) 0.049(5) 0.110(5) -0.003(4) 0.019(4) -0.015(4)
C18 0.024(3) 0.036(4) 0.082(4) 0.011(3) 0.012(3) -0.006(3)
C13A 0.009(7) 0.027(10) 0.029(8) -0.017(7) 0.001(6) -0.001(8)
C14A 0.009(6) 0.039(8) 0.040(7) -0.024(6) -0.001(5) 0.000(6)
C15A 0.012(6) 0.045(9) 0.053(7) -0.026(7) -0.003(6) -0.006(6)
C16A 0.008(6) 0.049(10) 0.061(8) -0.015(8) 0.002(6) -0.011(7)
C17A 0.012(6) 0.062(10) 0.051(7) -0.001(7) 0.009(6) -0.006(7)
C18A 0.012(6) 0.059(10) 0.036(7) -0.008(7) 0.006(5) -0.003(7)
C19 0.0126(19) 0.0115(18) 0.0103(18) 0.0031(15) 0.0044(15) 0.0051(15)
C20 0.021(2) 0.048(3) 0.025(2) -0.016(2) 0.013(2) -0.005(2)
C21 0.017(2) 0.050(3) 0.036(3) -0.011(2) 0.010(2) -0.011(2)
C22 0.021(2) 0.027(2) 0.027(2) 0.0093(19) 0.0153(19) 0.0099(19)
C23 0.029(2) 0.019(2) 0.020(2) -0.0004(18) 0.0132(18) 0.0047(19)
C24 0.023(2) 0.0132(19) 0.0169(19) 0.0028(16) 0.0079(17) 0.0007(17)
C25 0.021(2) 0.029(2) 0.0155(19) -0.0025(17) 0.0053(18) -0.0002(19)
C26 0.029(2) 0.019(2) 0.020(2) -0.0098(17) 0.0033(19) 0.0021(18)
C27 0.032(3) 0.028(2) 0.037(3) -0.023(2) 0.009(2) -0.011(2)
C28 0.020(2) 0.0138(19) 0.0174(19) -0.0029(16) 0.0047(17) 0.0032(17)
C29 0.028(2) 0.021(2) 0.0128(18) 0.0000(17) 0.0013(17) 0.0081(19)
Cl1 0.0225(5) 0.0135(5) 0.0328(6) 0.0064(4) 0.0056(5) 0.0044(4)
Cl2 0.0466(7) 0.0158(5) 0.0288(5) 0.0060(4) 0.0113(5) -0.0076(5)
C50 0.117(9) 0.138(8) 0.166(11) 0.060(7) 0.019(9) -0.015(7)
O50 0.084(6) 0.102(6) 0.176(9) 0.044(6) 0.037(6) -0.009(5)
O50A 0.161(11) 0.161(9) 0.167(11) 0.091(9) 0.003(10) -0.025(8)
C50A 0.151(13) 0.190(12) 0.156(13) 0.112(11) 0.002(12) -0.033(9)
O51 0.242(13) 0.230(11) 0.47(2) 0.000 0.220(12) 0.000
C51 0.228(14) 0.193(10) 0.48(2) -0.006(8) 0.205(12) -0.016(7)

loop_
_atom_type_symbol
_atom_type_description
_atom_type_scat_dispersion_real
_atom_type_scat_dispersion_imag
_atom_type_scat_source
C C 0.0033 0.0016 'International Tables Vol C Tables 4.2.6.8 and 6.1.1.4'
H H 0.0000 0.0000 'International Tables Vol C Tables 4.2.6.8 and 6.1.1.4'
N N 0.0061 0.0033 'International Tables Vol C Tables 4.2.6.8 and 6.1.1.4'
O O 0.0106 0.0060 'International Tables Vol C Tables 4.2.6.8 and 6.1.1.4'
P P 0.1023 0.0942 'International Tables Vol C Tables 4.2.6.8 and 6.1.1.4'
Cl Cl 0.1484 0.1585 'International Tables Vol C Tables 4.2.6.8 and 6.1.1.4'
Co Co 0.3494 0.9721 'International Tables Vol C Tables 4.2.6.8 and 6.1.1.4'
Sb Sb -0.5866 1.5461 'International Tables Vol C Tables 4.2.6.8 and 6.1.1.4'

loop_
_geom_angle_atom_site_label_1
_geom_angle_atom_site_label_2
_geom_angle_atom_site_label_3
_geom_angle
_geom_angle_site_symmetry_1
_geom_angle_site_symmetry_3
O3 Sb1 O5 93.65(9) . .
O3 Sb1 O4 93.21(9) . .
O5 Sb1 O4 90.07(9) . .
O3 Sb1 O1 93.01(9) . .
O5 Sb1 O1 78.28(9) . .
O4 Sb1 O1 167.12(9) . .
O3 Sb1 O2 177.63(9) . .
O5 Sb1 O2 88.23(9) . .
O4 Sb1 O2 85.34(9) . .
O1 Sb1 O2 88.78(9) . .
O3 Sb1 C1 90.42(12) . .
O5 Sb1 C1 174.16(11) . .
O4 Sb1 C1 93.89(11) . .
O1 Sb1 C1 97.33(11) . .
O2 Sb1 C1 87.82(11) . .
O3 Sb2 O5 94.55(9) 7_565 .
O3 Sb2 O7 90.94(9) 7_565 .
O5 Sb2 O7 90.05(9) . .
O3 Sb2 O8 93.27(9) 7_565 .
O5 Sb2 O8 80.95(9) . .
O7 Sb2 O8 170.33(9) . .
O3 Sb2 O6 179.13(9) 7_565 .
O5 Sb2 O6 86.14(9) . .
O7 Sb2 O6 88.53(9) . .
O8 Sb2 O6 87.36(9) . .
O3 Sb2 C7 92.55(12) 7_565 .
O5 Sb2 C7 172.05(12) . .
O7 Sb2 C7 93.43(11) . .
O8 Sb2 C7 95.08(11) . .
O6 Sb2 C7 86.80(11) . .
O9 Co1 N2 90.35(11) . .
O9 Co1 O1 98.58(9) . 7_565
N2 Co1 O1 117.76(10) . 7_565
O9 Co1 O5 94.77(9) . 7_565
N2 Co1 O5 167.13(10) . 7_565
O1 Co1 O5 73.17(8) 7_565 7_565
O9 Co1 O8 96.83(9) . 7_565
N2 Co1 O8 93.08(10) . 7_565
O1 Co1 O8 145.20(8) 7_565 7_565
O5 Co1 O8 74.61(8) 7_565 7_565
O9 Co1 O10 174.33(9) . .
N2 Co1 O10 83.99(10) . .
O1 Co1 O10 83.95(9) 7_565 .
O5 Co1 O10 90.81(9) 7_565 .
O8 Co1 O10 83.72(9) 7_565 .
O10 P1 O6 113.24(13) 7_565 .
O10 P1 O2 111.54(13) 7_565 .
O6 P1 O2 108.41(13) . .
O10 P1 C13A 109.1(4) 7_565 .
O6 P1 C13A 108.2(5) . .
O2 P1 C13A 106.1(6) . .
O10 P1 C13 112.7(2) 7_565 .
O6 P1 C13 104.9(3) . .
O2 P1 C13 105.5(3) . .
C13A P1 C13 3.9(5) . .
O9 P2 O4 113.97(13) . .
O9 P2 O7 113.17(13) . .
O4 P2 O7 110.45(12) . .
O9 P2 C19 108.83(14) . .
O4 P2 C19 107.13(14) . .
O7 P2 C19 102.46(14) . .
C27 N1 N2 112.2(3) . .
C27 N1 H1N 129(3) . .
N2 N1 H1N 117(3) . .
C25 N2 N1 104.8(3) . .
C25 N2 Co1 133.8(3) . .
N1 N2 Co1 117.7(2) . .
C29 O1 Sb1 121.25(19) . .
C29 O1 Co1 121.15(19) . 7_565
Sb1 O1 Co1 102.38(9) . 7_565
P1 O2 Sb1 122.93(13) . .
Sb1 O3 Sb2 145.36(12) . 7_565
P2 O4 Sb1 137.05(14) . .
Sb1 O5 Sb2 137.95(12) . .
Sb1 O5 Co1 103.87(9) . 7_565
Sb2 O5 Co1 102.37(9) . 7_565
P1 O6 Sb2 125.23(13) . .
P2 O7 Sb2 138.68(14) . .
C28 O8 Sb2 119.46(19) . .
C28 O8 Co1 120.41(19) . 7_565
Sb2 O8 Co1 100.89(9) . 7_565
P2 O9 Co1 139.80(14) . .
P1 O10 Co1 114.60(13) 7_565 .
C2 C1 C6 117.6(3) . .
C2 C1 Sb1 123.2(3) . .
C6 C1 Sb1 119.1(3) . .
C1 C2 C3 121.7(4) . .
C1 C2 H2 119.1 . .
C3 C2 H2 119.1 . .
C2 C3 C4 119.0(4) . .
C2 C3 H3 120.5 . .
C4 C3 H3 120.5 . .
C5 C4 C3 121.4(3) . .
C5 C4 Cl1 118.9(3) . .
C3 C4 Cl1 119.7(3) . .
C4 C5 C6 118.8(4) . .
C4 C5 H5 120.6 . .
C6 C5 H5 120.6 . .
C5 C6 C1 121.4(3) . .
C5 C6 H6 119.3 . .
C1 C6 H6 119.3 . .
C12 C7 C8 119.5(3) . .
C12 C7 Sb2 121.2(3) . .
C8 C7 Sb2 119.2(3) . .
C9 C8 C7 120.4(3) . .
C9 C8 H8 119.8 . .
C7 C8 H8 119.8 . .
C10 C9 C8 118.7(3) . .
C10 C9 H9 120.7 . .
C8 C9 H9 120.7 . .
C9 C10 C11 122.1(3) . .
C9 C10 Cl2 118.1(3) . .
C11 C10 Cl2 119.8(3) . .
C10 C11 C12 118.6(3) . .
C10 C11 H11 120.7 . .
C12 C11 H11 120.7 . .
C7 C12 C11 120.7(3) . .
C7 C12 H12 119.6 . .
C11 C12 H12 119.6 . .
C14 C13 C18 117.5(6) . .
C14 C13 P1 121.1(6) . .
C18 C13 P1 121.4(6) . .
C13 C14 C15 119.5(8) . .
C13 C14 H14 120.3 . .
C15 C14 H14 120.3 . .
C16 C15 C14 123.1(8) . .
C16 C15 H15 118.5 . .
C14 C15 H15 118.5 . .
C17 C16 C15 117.7(8) . .
C17 C16 H16 121.2 . .
C15 C16 H16 121.2 . .
C16 C17 C18 122.1(8) . .
C16 C17 H17 119.0 . .
C18 C17 H17 119.0 . .
C17 C18 C13 120.2(7) . .
C17 C18 H18 119.9 . .
C13 C18 H18 119.9 . .
C14A C13A C18A 120.0 . .
C14A C13A P1 121.3(6) . .
C18A C13A P1 118.7(6) . .
C13A C14A C15A 120.0 . .
C13A C14A H14A 120.0 . .
C15A C14A H14A 120.0 . .
C16A C15A C14A 120.0 . .
C16A C15A H15A 120.0 . .
C14A C15A H15A 120.0 . .
C17A C16A C15A 120.0 . .
C17A C16A H16A 120.0 . .
C15A C16A H16A 120.0 . .
C16A C17A C18A 120.0 . .
C16A C17A H17A 120.0 . .
C18A C17A H17A 120.0 . .
C17A C18A C13A 120.0 . .
C17A C18A H18A 120.0 . .
C13A C18A H18A 120.0 . .
C20 C19 C24 118.5(3) . .
C20 C19 P2 119.5(3) . .
C24 C19 P2 121.7(3) . .
C19 C20 C21 120.8(4) . .
C19 C20 H20 119.6 . .
C21 C20 H20 119.6 . .
C20 C21 C22 120.2(4) . .
C20 C21 H21 119.9 . .
C22 C21 H21 119.9 . .
C23 C22 C21 119.7(4) . .
C23 C22 H22 120.2 . .
C21 C22 H22 120.2 . .
C22 C23 C24 120.1(3) . .
C22 C23 H23 119.9 . .
C24 C23 H23 119.9 . .
C19 C24 C23 120.6(4) . .
C19 C24 H24 119.7 . .
C23 C24 H24 119.7 . .
N2 C25 C26 111.2(4) . .
N2 C25 H25 124.4 . .
C26 C25 H25 124.4 . .
C27 C26 C25 104.7(3) . .
C27 C26 H26 127.7 . .
C25 C26 H26 127.7 . .
N1 C27 C26 107.2(4) . .
N1 C27 H27 126.4 . .
C26 C27 H27 126.4 . .
O8 C28 H28A 109.5 . .
O8 C28 H28B 109.5 . .
H28A C28 H28B 109.5 . .
O8 C28 H28C 109.5 . .
H28A C28 H28C 109.5 . .
H28B C28 H28C 109.5 . .
O1 C29 H29A 109.5 . .
O1 C29 H29B 109.5 . .
H29A C29 H29B 109.5 . .
O1 C29 H29C 109.5 . .
H29A C29 H29C 109.5 . .
H29B C29 H29C 109.5 . .
O50 C50 H50A 109.5 . .
O50 C50 H50B 109.5 . .
H50A C50 H50B 109.5 . .
O50 C50 H50C 109.5 . .
H50A C50 H50C 109.5 . .
H50B C50 H50C 109.5 . .
O50A C50A H50D 109.5 . .
O50A C50A H50E 109.5 . .
H50D C50A H50E 109.5 . .
O50A C50A H50F 109.5 . .
H50D C50A H50F 109.5 . .
H50E C50A H50F 109.5 . .
C51 O51 C51 127.7(15) . 2_655
O51 C51 H51A 109.5 . .
O51 C51 H51B 109.5 . .
H51A C51 H51B 109.5 . .
O51 C51 H51C 109.5 . .
H51A C51 H51C 109.5 . .
H51B C51 H51C 109.5 . .

loop_
_geom_bond_atom_site_label_1
_geom_bond_atom_site_label_2
_geom_bond_distance
_geom_bond_site_symmetry_2
Sb1 O3 1.915(2) .
Sb1 O5 1.966(2) .
Sb1 O4 2.025(2) .
Sb1 O1 2.034(2) .
Sb1 O2 2.060(2) .
Sb1 C1 2.111(3) .
Sb2 O3 1.928(2) 7_565
Sb2 O5 1.968(2) .
Sb2 O7 1.996(2) .
Sb2 O8 2.011(2) .
Sb2 O6 2.058(2) .
Sb2 C7 2.100(3) .
Co1 O9 2.026(2) .
Co1 N2 2.064(3) .
Co1 O1 2.107(2) 7_565
Co1 O5 2.131(2) 7_565
Co1 O8 2.132(2) 7_565
Co1 O10 2.199(2) .
P1 O10 1.500(2) 7_565
P1 O6 1.547(2) .
P1 O2 1.554(2) .
P1 C13A 1.779(7) .
P1 C13 1.787(6) .
P2 O9 1.489(2) .
P2 O4 1.549(2) .
P2 O7 1.550(2) .
P2 C19 1.789(3) .
N1 C27 1.337(5) .
N1 N2 1.339(4) .
N1 H1N 0.89(4) .
N2 C25 1.325(4) .
O1 C29 1.442(4) .
O1 Co1 2.107(2) 7_565
O3 Sb2 1.928(2) 7_565
O5 Co1 2.131(2) 7_565
O8 C28 1.437(4) .
O8 Co1 2.132(2) 7_565
O10 P1 1.500(2) 7_565
C1 C2 1.379(5) .
C1 C6 1.401(5) .
C2 C3 1.381(5) .
C2 H2 0.9500 .
C3 C4 1.384(5) .
C3 H3 0.9500 .
C4 C5 1.364(5) .
C4 Cl1 1.745(4) .
C5 C6 1.391(5) .
C5 H5 0.9500 .
C6 H6 0.9500 .
C7 C12 1.382(5) .
C7 C8 1.394(5) .
C8 C9 1.390(5) .
C8 H8 0.9500 .
C9 C10 1.378(5) .
C9 H9 0.9500 .
C10 C11 1.381(5) .
C10 Cl2 1.737(3) .
C11 C12 1.390(5) .
C11 H11 0.9500 .
C12 H12 0.9500 .
C13 C14 1.342(9) .
C13 C18 1.396(10) .
C14 C15 1.411(10) .
C14 H14 0.9500 .
C15 C16 1.332(12) .
C15 H15 0.9500 .
C16 C17 1.323(12) .
C16 H16 0.9500 .
C17 C18 1.392(9) .
C17 H17 0.9500 .
C18 H18 0.9500 .
C13A C14A 1.3900 .
C13A C18A 1.3900 .
C14A C15A 1.3900 .
C14A H14A 0.9500 .
C15A C16A 1.3900 .
C15A H15A 0.9500 .
C16A C17A 1.3900 .
C16A H16A 0.9500 .
C17A C18A 1.3900 .
C17A H17A 0.9500 .
C18A H18A 0.9500 .
C19 C20 1.382(5) .
C19 C24 1.390(5) .
C20 C21 1.383(5) .
C20 H20 0.9500 .
C21 C22 1.387(5) .
C21 H21 0.9500 .
C22 C23 1.368(5) .
C22 H22 0.9500 .
C23 C24 1.393(5) .
C23 H23 0.9500 .
C24 H24 0.9500 .
C25 C26 1.396(5) .
C25 H25 0.9500 .
C26 C27 1.361(6) .
C26 H26 0.9500 .
C27 H27 0.9500 .
C28 H28A 0.9800 .
C28 H28B 0.9800 .
C28 H28C 0.9800 .
C29 H29A 0.9800 .
C29 H29B 0.9800 .
C29 H29C 0.9800 .
C50 O50 1.410(12) .
C50 H50A 0.9800 .
C50 H50B 0.9800 .
C50 H50C 0.9800 .
O50A C50A 1.374(13) .
C50A H50D 0.9800 .
C50A H50E 0.9800 .
C50A H50F 0.9800 .
O51 C51 1.524(12) .
O51 C51 1.524(12) 2_655
C51 H51A 0.9800 .
C51 H51B 0.9800 .
C51 H51C 0.9800 .

loop_
_geom_torsion_atom_site_label_1
_geom_torsion_atom_site_label_2
_geom_torsion_atom_site_label_3
_geom_torsion_atom_site_label_4
_geom_torsion
_geom_torsion_site_symmetry_1
_geom_torsion_site_symmetry_4
C27 N1 N2 C25 0.2(4) . .
C27 N1 N2 Co1 -161.0(3) . .
O9 Co1 N2 C25 14.3(3) . .
O1 Co1 N2 C25 114.2(3) 7_565 .
O5 Co1 N2 C25 -99.3(6) 7_565 .
O8 Co1 N2 C25 -82.6(3) 7_565 .
O10 Co1 N2 C25 -165.9(3) . .
O9 Co1 N2 N1 168.6(3) . .
O1 Co1 N2 N1 -91.5(3) 7_565 .
O5 Co1 N2 N1 55.1(6) 7_565 .
O8 Co1 N2 N1 71.8(3) 7_565 .
O10 Co1 N2 N1 -11.6(3) . .
O3 Sb1 O1 C29 116.3(2) . .
O5 Sb1 O1 C29 -150.6(2) . .
O4 Sb1 O1 C29 -125.0(4) . .
O2 Sb1 O1 C29 -62.2(2) . .
C1 Sb1 O1 C29 25.5(3) . .
O3 Sb1 O1 Co1 -104.92(10) . 7_565
O5 Sb1 O1 Co1 -11.81(10) . 7_565
O4 Sb1 O1 Co1 13.9(5) . 7_565
O2 Sb1 O1 Co1 76.64(10) . 7_565
C1 Sb1 O1 Co1 164.28(12) . 7_565
O10 P1 O2 Sb1 58.30(19) 7_565 .
O6 P1 O2 Sb1 -67.05(17) . .
C13A P1 O2 Sb1 176.9(4) . .
C13 P1 O2 Sb1 -179.0(3) . .
O3 Sb1 O2 P1 159(2) . .
O5 Sb1 O2 P1 16.46(15) . .
O4 Sb1 O2 P1 106.68(16) . .
O1 Sb1 O2 P1 -61.85(15) . .
C1 Sb1 O2 P1 -159.24(17) . .
O5 Sb1 O3 Sb2 13.2(2) . 7_565
O4 Sb1 O3 Sb2 -77.0(2) . 7_565
O1 Sb1 O3 Sb2 91.7(2) . 7_565
O2 Sb1 O3 Sb2 -129(2) . 7_565
C1 Sb1 O3 Sb2 -171.0(2) . 7_565
O9 P2 O4 Sb1 -94.1(2) . .
O7 P2 O4 Sb1 34.6(3) . .
C19 P2 O4 Sb1 145.5(2) . .
O3 Sb1 O4 P2 82.7(2) . .
O5 Sb1 O4 P2 -10.9(2) . .
O1 Sb1 O4 P2 -36.0(6) . .
O2 Sb1 O4 P2 -99.1(2) . .
C1 Sb1 O4 P2 173.4(2) . .
O3 Sb1 O5 Sb2 -128.83(18) . .
O4 Sb1 O5 Sb2 -35.62(18) . .
O1 Sb1 O5 Sb2 138.84(19) . .
O2 Sb1 O5 Sb2 49.72(18) . .
C1 Sb1 O5 Sb2 97.2(11) . .
O3 Sb1 O5 Co1 104.07(10) . 7_565
O4 Sb1 O5 Co1 -162.71(10) . 7_565
O1 Sb1 O5 Co1 11.75(10) . 7_565
O2 Sb1 O5 Co1 -77.37(10) . 7_565
C1 Sb1 O5 Co1 -29.9(12) . 7_565
O3 Sb2 O5 Sb1 131.32(18) 7_565 .
O7 Sb2 O5 Sb1 40.38(18) . .
O8 Sb2 O5 Sb1 -136.08(19) . .
O6 Sb2 O5 Sb1 -48.14(17) . .
C7 Sb2 O5 Sb1 -75.6(8) . .
O3 Sb2 O5 Co1 -101.12(10) 7_565 7_565
O7 Sb2 O5 Co1 167.93(10) . 7_565
O8 Sb2 O5 Co1 -8.53(10) . 7_565
O6 Sb2 O5 Co1 79.41(10) . 7_565
C7 Sb2 O5 Co1 51.9(8) . 7_565
O10 P1 O6 Sb2 -53.33(19) 7_565 .
O2 P1 O6 Sb2 71.01(17) . .
C13A P1 O6 Sb2 -174.3(5) . .
C13 P1 O6 Sb2 -176.6(3) . .
O3 Sb2 O6 P1 -163(6) 7_565 .
O5 Sb2 O6 P1 -20.21(15) . .
O7 Sb2 O6 P1 -110.36(15) . .
O8 Sb2 O6 P1 60.89(15) . .
C7 Sb2 O6 P1 156.12(17) . .
O9 P2 O7 Sb2 104.2(2) . .
O4 P2 O7 Sb2 -24.9(3) . .
C19 P2 O7 Sb2 -138.8(2) . .
O3 Sb2 O7 P2 -97.9(2) 7_565 .
O5 Sb2 O7 P2 -3.3(2) . .
O8 Sb2 O7 P2 17.9(7) . .
O6 Sb2 O7 P2 82.8(2) . .
C7 Sb2 O7 P2 169.5(2) . .
O3 Sb2 O8 C28 -31.9(2) 7_565 .
O5 Sb2 O8 C28 -126.0(2) . .
O7 Sb2 O8 C28 -147.6(5) . .
O6 Sb2 O8 C28 147.5(2) . .
C7 Sb2 O8 C28 60.9(2) . .
O3 Sb2 O8 Co1 102.57(10) 7_565 7_565
O5 Sb2 O8 Co1 8.48(10) . 7_565
O7 Sb2 O8 Co1 -13.1(6) . 7_565
O6 Sb2 O8 Co1 -78.03(10) . 7_565
C7 Sb2 O8 Co1 -164.58(12) . 7_565
O4 P2 O9 Co1 72.7(2) . .
O7 P2 O9 Co1 -54.7(2) . .
C19 P2 O9 Co1 -167.9(2) . .
N2 Co1 O9 P2 -174.9(2) . .
O1 Co1 O9 P2 66.9(2) 7_565 .
O5 Co1 O9 P2 -6.7(2) 7_565 .
O8 Co1 O9 P2 -81.8(2) 7_565 .
O10 Co1 O9 P2 -177.0(8) . .
O9 Co1 O10 P1 168.4(8) . 7_565
N2 Co1 O10 P1 166.35(15) . 7_565
O1 Co1 O10 P1 -74.82(14) 7_565 7_565
O5 Co1 O10 P1 -1.84(14) 7_565 7_565
O8 Co1 O10 P1 72.57(13) 7_565 7_565
O3 Sb1 C1 C2 160.6(3) . .
O5 Sb1 C1 C2 -65.3(12) . .
O4 Sb1 C1 C2 67.3(3) . .
O1 Sb1 C1 C2 -106.4(3) . .
O2 Sb1 C1 C2 -17.9(3) . .
O3 Sb1 C1 C6 -20.9(3) . .
O5 Sb1 C1 C6 113.2(11) . .
O4 Sb1 C1 C6 -114.2(3) . .
O1 Sb1 C1 C6 72.2(3) . .
O2 Sb1 C1 C6 160.7(3) . .
C6 C1 C2 C3 0.9(6) . .
Sb1 C1 C2 C3 179.5(3) . .
C1 C2 C3 C4 -1.5(6) . .
C2 C3 C4 C5 0.8(6) . .
C2 C3 C4 Cl1 -179.2(3) . .
C3 C4 C5 C6 0.3(6) . .
Cl1 C4 C5 C6 -179.7(3) . .
C4 C5 C6 C1 -0.9(6) . .
C2 C1 C6 C5 0.3(5) . .
Sb1 C1 C6 C5 -178.3(3) . .
O3 Sb2 C7 C12 -41.1(3) 7_565 .
O5 Sb2 C7 C12 165.8(7) . .
O7 Sb2 C7 C12 50.0(3) . .
O8 Sb2 C7 C12 -134.6(3) . .
O6 Sb2 C7 C12 138.3(3) . .
O3 Sb2 C7 C8 136.3(3) 7_565 .
O5 Sb2 C7 C8 -16.8(10) . .
O7 Sb2 C7 C8 -132.6(3) . .
O8 Sb2 C7 C8 42.8(3) . .
O6 Sb2 C7 C8 -44.2(3) . .
C12 C7 C8 C9 1.0(5) . .
Sb2 C7 C8 C9 -176.4(3) . .
C7 C8 C9 C10 -1.7(6) . .
C8 C9 C10 C11 1.4(6) . .
C8 C9 C10 Cl2 -178.3(3) . .
C9 C10 C11 C12 -0.5(6) . .
Cl2 C10 C11 C12 179.3(3) . .
C8 C7 C12 C11 -0.1(5) . .
Sb2 C7 C12 C11 177.3(3) . .
C10 C11 C12 C7 -0.2(5) . .
O10 P1 C13 C14 53.9(8) 7_565 .
O6 P1 C13 C14 177.5(7) . .
O2 P1 C13 C14 -68.1(8) . .
C13A P1 C13 C14 31(11) . .
O10 P1 C13 C18 -125.4(6) 7_565 .
O6 P1 C13 C18 -1.8(8) . .
O2 P1 C13 C18 112.6(7) . .
C13A P1 C13 C18 -149(12) . .
C18 C13 C14 C15 -1.3(13) . .
P1 C13 C14 C15 179.4(6) . .
C13 C14 C15 C16 0.5(16) . .
C14 C15 C16 C17 0.2(17) . .
C15 C16 C17 C18 0.1(16) . .
C16 C17 C18 C13 -1.0(14) . .
C14 C13 C18 C17 1.5(12) . .
P1 C13 C18 C17 -179.1(5) . .
O10 P1 C13A C14A 7.7(11) 7_565 .
O6 P1 C13A C14A 131.3(9) . .
O2 P1 C13A C14A -112.5(9) . .
C13 P1 C13A C14A 165(12) . .
O10 P1 C13A C18A -173.0(8) 7_565 .
O6 P1 C13A C18A -49.5(10) . .
O2 P1 C13A C18A 66.7(9) . .
C13 P1 C13A C18A -16(11) . .
C18A C13A C14A C15A 0.0 . .
P1 C13A C14A C15A 179.2(14) . .
C13A C14A C15A C16A 0.0 . .
C14A C15A C16A C17A 0.0 . .
C15A C16A C17A C18A 0.0 . .
C16A C17A C18A C13A 0.0 . .
C14A C13A C18A C17A 0.0 . .
P1 C13A C18A C17A -179.3(14) . .
O9 P2 C19 C20 164.5(3) . .
O4 P2 C19 C20 -71.8(3) . .
O7 P2 C19 C20 44.4(3) . .
O9 P2 C19 C24 -9.3(3) . .
O4 P2 C19 C24 114.4(3) . .
O7 P2 C19 C24 -129.4(3) . .
C24 C19 C20 C21 -0.5(6) . .
P2 C19 C20 C21 -174.5(3) . .
C19 C20 C21 C22 -0.4(6) . .
C20 C21 C22 C23 -0.3(6) . .
C21 C22 C23 C24 1.9(6) . .
C20 C19 C24 C23 2.1(5) . .
P2 C19 C24 C23 176.0(3) . .
C22 C23 C24 C19 -2.8(5) . .
N1 N2 C25 C26 0.1(4) . .
Co1 N2 C25 C26 156.7(3) . .
N2 C25 C26 C27 -0.3(5) . .
N2 N1 C27 C26 -0.4(5) . .
C25 C26 C27 N1 0.4(5) . .
